data_4114866
loop_
_publ_author_name
'Helmut Werner'
'Ralf Wiedemann'
'Matthias Laubender'
'Bettina Windm\"uller'
'Paul Steinert'
'Olaf Gevert'
'Justin Wolf'

_publ_contact_author
;
        Prof. Dr. Helmut Werner
        Institut f\"ur Anorganische Chemie
        Universit\"at W\"urzburg
        Am Hubland
        D-97074 W\"urzburg
        Deutschland
;
_publ_contact_author_email helmut.werner@mail.uni-wuerzburg.de
_publ_contact_author_fax '049 931 888 4605'
_publ_contact_author_phone '049 931 888 5261'
_publ_section_title
;
 Unusual Pathways for Metal-Assisted C-C and C-P Coupling Reactions Using
 Allenylidenerhodium Complexes as Precursors
;
_journal_name_full 'Journal of the American Chemical Society'
_journal_page_first 6966
_journal_page_last 6980
_journal_paper_doi 10.1021/ja012479g
_journal_volume 124
_journal_year 2002
_chemical_formula_sum 'C33.5 H52 Cl4 P2 Rh'
_chemical_formula_weight 761.40
_chemical_name_systematic
; 
 ? 
;
_space_group_IT_number 2
_symmetry_cell_setting triclinic
_symmetry_Int_Tables_number 2
_symmetry_space_group_name_Hall '-P 1'
_symmetry_space_group_name_H-M 'P -1'
_atom_sites_solution_hydrogens geom
_atom_sites_solution_primary direct
_atom_sites_solution_secondary difmap
_audit_creation_method SHELXL
_cell_angle_alpha 92.00(3)
_cell_angle_beta 97.90(2)
_cell_angle_gamma 108.25(2)
_cell_formula_units_Z 2
_cell_length_a 9.463(4)
_cell_length_b 11.369(5)
_cell_length_c 17.936(9)
_cell_measurement_reflns_used 25
_cell_measurement_temperature 293(2)
_cell_measurement_theta_max 18
_cell_measurement_theta_min 8
_cell_volume 1808.9(15)
_computing_cell_refinement 'CAD4 (Enraf-Nonius)'
_computing_data_collection 'CAD4 (Enraf-Nonius)'
_computing_data_reduction 'BEGIN (SDP)'
_computing_molecular_graphics 'ZORTEP (Zsolnai)'
_computing_structure_refinement 'SHELXL-93 (Sheldrick, 1993)'
_computing_structure_solution 'SHELXS-86 (Sheldrick, 1990)'
_diffrn_ambient_temperature 293(2)
_diffrn_radiation_monochromator graphite
_diffrn_radiation_source 'fine-focus sealed tube'
_diffrn_radiation_wavelength 0.70930
_diffrn_reflns_av_R_equivalents 0.0188
_diffrn_reflns_av_sigmaI/netI 0.0322
_diffrn_reflns_limit_h_max 8
_diffrn_reflns_limit_h_min 0
_diffrn_reflns_limit_k_max 12
_diffrn_reflns_limit_k_min -12
_diffrn_reflns_limit_l_max 20
_diffrn_reflns_limit_l_min -20
_diffrn_reflns_number 5618
_diffrn_reflns_theta_max 23.93
_diffrn_reflns_theta_min 2.13
_exptl_absorpt_coefficient_mu 0.872
_exptl_absorpt_correction_type empirical
_exptl_crystal_colour violet
_exptl_crystal_density_diffrn 1.398
_exptl_crystal_description block
_exptl_crystal_F_000 792
_exptl_crystal_size_max 0.40
_exptl_crystal_size_mid 0.23
_exptl_crystal_size_min 0.20
_refine_diff_density_max 0.707
_refine_diff_density_min -0.798
_refine_diff_density_rms 0.067
_refine_ls_extinction_method none
_refine_ls_goodness_of_fit_all 1.057
_refine_ls_goodness_of_fit_obs 1.068
_refine_ls_matrix_type full
_refine_ls_number_parameters 376
_refine_ls_number_reflns 5225
_refine_ls_number_restraints 2
_refine_ls_restrained_S_all 1.059
_refine_ls_restrained_S_obs 1.071
_refine_ls_R_factor_all 0.0481
_refine_ls_R_factor_obs 0.0317
_refine_ls_shift/esd_max 0.001
_refine_ls_shift/esd_mean 0.000
_refine_ls_structure_factor_coef Fsqd
_refine_ls_weighting_details 'w=1/[\s^2^(Fo^2^)+(0.0422P)^2^+1.8768P] where P=(Fo^2^+2Fc^2^)/3'
_refine_ls_weighting_scheme calc
_refine_ls_wR_factor_all 0.0858
_refine_ls_wR_factor_obs 0.0791
_reflns_number_observed 4411
_reflns_number_total 5225
_reflns_observed_criterion >2sigma(I)
_cod_data_source_file ja012479g_2.cif
_cod_data_source_block ml1
_cod_depositor_comments
;
The following automatic conversions were performed:

'_refine_ls_weighting_scheme' value 'calc
w=1/[\s^2^(Fo^2^)+(0.0422P)^2^+1.8768P] where P=(Fo^2^+2Fc^2^)/3' was
changed to 'calc'. New tag '_refine_ls_weighting_details' was
created. The value of the new tag was set to
'w=1/[\s^2^(Fo^2^)+(0.0422P)^2^+1.8768P] where P=(Fo^2^+2Fc^2^)/3'.

Automatic conversion script
Id: cif_fix_values 3143 2015-03-26 13:38:13Z robertas 
;
_cod_original_cell_volume 1808.8(14)
_cod_original_formula_sum 'C33.50 H52 Cl4 P2 Rh'
_cod_database_code 4114866

loop_
_symmetry_equiv_pos_as_xyz
'x, y, z'
'-x, -y, -z'

loop_
_atom_site_aniso_label
_atom_site_aniso_U_11
_atom_site_aniso_U_22
_atom_site_aniso_U_33
_atom_site_aniso_U_23
_atom_site_aniso_U_13
_atom_site_aniso_U_12
Rh 0.0302(2) 0.0277(2) 0.0292(2) 0.00751(10) 0.00627(11) 0.00753(11)
P1 0.0357(6) 0.0327(5) 0.0387(5) 0.0101(4) 0.0108(4) 0.0128(4)
P2 0.0419(6) 0.0326(5) 0.0295(5) 0.0056(4) 0.0064(4) 0.0126(4)
Cl1 0.0522(7) 0.0324(5) 0.0590(6) 0.0137(4) 0.0141(5) 0.0085(4)
Cl2 0.0551(7) 0.0459(5) 0.0385(5) 0.0073(4) -0.0064(4) 0.0194(5)
Cl3 0.0323(6) 0.0463(5) 0.0455(5) 0.0028(4) 0.0013(4) 0.0077(4)
C1 0.027(2) 0.029(2) 0.029(2) 0.0054(14) 0.0012(14) 0.0076(14)
C2 0.027(2) 0.030(2) 0.035(2) 0.0004(15) 0.0019(15) 0.0111(15)
C3 0.037(2) 0.029(2) 0.033(2) 0.0066(14) 0.008(2) 0.011(2)
C10 0.036(2) 0.042(2) 0.062(3) 0.023(2) 0.019(2) 0.015(2)
C11 0.049(3) 0.044(2) 0.072(3) 0.025(2) 0.022(2) 0.026(2)
C12 0.058(3) 0.048(2) 0.037(2) 0.001(2) 0.014(2) 0.021(2)
C13 0.034(3) 0.054(3) 0.087(3) 0.017(2) 0.007(2) 0.007(2)
C14 0.062(3) 0.073(3) 0.086(4) 0.034(3) 0.044(3) 0.030(3)
C15 0.081(4) 0.088(4) 0.080(4) 0.019(3) 0.006(3) 0.057(3)
C16 0.106(5) 0.065(3) 0.099(4) -0.002(3) 0.009(3) 0.059(3)
C17 0.072(3) 0.068(3) 0.037(2) 0.011(2) 0.010(2) 0.028(2)
C18 0.063(3) 0.050(3) 0.052(3) -0.008(2) -0.001(2) 0.011(2)
C20 0.057(3) 0.046(2) 0.046(2) 0.012(2) 0.012(2) 0.027(2)
C21 0.043(3) 0.051(2) 0.038(2) 0.002(2) 0.016(2) 0.011(2)
C22 0.059(3) 0.036(2) 0.034(2) 0.002(2) -0.003(2) 0.014(2)
C23 0.079(4) 0.039(2) 0.071(3) 0.015(2) 0.011(3) 0.026(2)
C24 0.054(3) 0.080(3) 0.058(3) 0.020(2) 0.010(2) 0.038(3)
C25 0.067(3) 0.048(2) 0.055(3) 0.013(2) 0.028(2) 0.008(2)
C26 0.073(4) 0.072(3) 0.066(3) 0.005(2) 0.038(3) 0.023(3)
C27 0.114(4) 0.061(3) 0.035(2) -0.007(2) -0.003(2) 0.037(3)
C28 0.060(3) 0.055(3) 0.062(3) 0.001(2) -0.015(2) 0.010(2)
C30 0.035(2) 0.033(2) 0.045(2) 0.016(2) 0.009(2) 0.013(2)
C31 0.048(3) 0.048(2) 0.059(3) 0.005(2) 0.001(2) 0.016(2)
C32 0.042(3) 0.048(3) 0.098(4) 0.006(3) -0.009(3) 0.006(2)
C33 0.033(3) 0.078(4) 0.119(5) 0.057(4) 0.009(3) 0.008(3)
C44 0.043(3) 0.113(4) 0.075(4) 0.048(3) 0.025(3) 0.025(3)
C35 0.044(3) 0.073(3) 0.053(3) 0.021(2) 0.017(2) 0.018(2)
C40 0.037(2) 0.035(2) 0.031(2) 0.0067(15) 0.009(2) 0.013(2)
C41 0.043(3) 0.037(2) 0.044(2) 0.008(2) 0.008(2) 0.010(2)
C42 0.037(3) 0.057(3) 0.057(3) 0.001(2) -0.002(2) 0.012(2)
C43 0.052(3) 0.079(3) 0.046(2) 0.014(2) 0.000(2) 0.030(3)
C54 0.061(3) 0.065(3) 0.051(3) 0.029(2) 0.008(2) 0.027(3)
C45 0.043(3) 0.046(2) 0.048(2) 0.019(2) 0.009(2) 0.015(2)

loop_
_atom_site_label
_atom_site_type_symbol
_atom_site_fract_x
_atom_site_fract_y
_atom_site_fract_z
_atom_site_U_iso_or_equiv
_atom_site_thermal_displace_type
_atom_site_occupancy
_atom_site_calc_flag
_atom_site_refinement_flags
Rh Rh 0.14162(3) 0.58010(2) 0.211279(15) 0.02915(10) Uani 1 d .
P1 P -0.00835(11) 0.61877(8) 0.28945(5) 0.0346(2) Uani 1 d .
P2 P 0.16263(11) 0.31724(8) 0.13972(5) 0.0344(2) Uani 1 d .
Cl1 Cl 0.23313(12) 0.79620(8) 0.18652(6) 0.0483(3) Uani 1 d .
Cl2 Cl -0.05100(12) 0.54241(9) 0.10940(5) 0.0470(3) Uani 1 d .
Cl3 Cl 0.36948(11) 0.60764(9) 0.29051(5) 0.0430(2) Uani 1 d .
C1 C 0.1041(4) 0.3897(3) 0.2165(2) 0.0290(8) Uani 1 d .
C2 C 0.0673(4) 0.3196(3) 0.2710(2) 0.0304(8) Uani 1 d .
C3 C 0.0291(4) 0.2506(3) 0.3278(2) 0.0326(8) Uani 1 d .
C10 C -0.1561(4) 0.4808(4) 0.3115(2) 0.0444(10) Uani 1 d .
H10 H -0.1027(4) 0.4275(4) 0.3357(2) 0.053 Uiso 1 calc R
C11 C -0.0958(5) 0.7383(4) 0.2557(3) 0.0508(11) Uani 1 d .
H11 H -0.0225(5) 0.7957(4) 0.2293(3) 0.061 Uiso 1 calc R
C12 C 0.0980(5) 0.6855(4) 0.3838(2) 0.0463(10) Uani 1 d .
H12 H 0.0270(5) 0.7081(4) 0.4117(2) 0.056 Uiso 1 calc R
C13 C -0.2608(5) 0.4020(4) 0.2439(3) 0.0603(12) Uani 1 d .
H13A H -0.2026(5) 0.3872(25) 0.2069(8) 0.090 Uiso 1 calc R
H13B H -0.3273(25) 0.4449(14) 0.2222(11) 0.090 Uiso 1 calc R
H13C H -0.3191(26) 0.3242(13) 0.2596(4) 0.090 Uiso 1 calc R
C14 C -0.2488(6) 0.5094(5) 0.3698(3) 0.0678(14) Uani 1 d .
H14A H -0.3091(30) 0.5571(29) 0.3479(7) 0.102 Uiso 1 calc R
H14B H -0.1818(6) 0.5560(29) 0.4135(9) 0.102 Uiso 1 calc R
H14C H -0.3132(30) 0.4330(5) 0.3843(15) 0.102 Uiso 1 calc R
C15 C -0.2416(6) 0.6901(5) 0.1997(3) 0.076(2) Uani 1 d .
H15A H -0.2325(17) 0.6306(27) 0.1629(13) 0.114 Uiso 1 calc R
H15B H -0.2606(23) 0.7582(7) 0.1747(16) 0.114 Uiso 1 calc R
H15C H -0.3235(9) 0.6512(32) 0.2261(4) 0.114 Uiso 1 calc R
C16 C -0.1235(7) 0.8175(5) 0.3199(3) 0.083(2) Uani 1 d .
H16A H -0.0301(10) 0.8584(31) 0.3525(14) 0.125 Uiso 1 calc R
H16B H -0.1935(37) 0.7650(7) 0.3483(15) 0.125 Uiso 1 calc R
H16C H -0.1644(44) 0.8787(26) 0.2989(3) 0.125 Uiso 1 calc R
C17 C 0.1519(6) 0.5928(4) 0.4291(2) 0.0573(12) Uani 1 d .
H17A H 0.0673(7) 0.5215(13) 0.4336(15) 0.086 Uiso 1 calc R
H17B H 0.2006(31) 0.6310(10) 0.4785(6) 0.086 Uiso 1 calc R
H17C H 0.2220(27) 0.5675(22) 0.4038(9) 0.086 Uiso 1 calc R
C18 C 0.2276(5) 0.8061(4) 0.3811(2) 0.0581(12) Uani 1 d .
H18A H 0.1934(11) 0.8587(13) 0.3474(14) 0.087 Uiso 1 calc R
H18B H 0.3097(14) 0.7867(4) 0.3635(17) 0.087 Uiso 1 calc R
H18C H 0.2607(24) 0.8482(15) 0.4308(4) 0.087 Uiso 1 calc R
C20 C 0.2053(5) 0.1748(4) 0.1631(2) 0.0468(10) Uani 1 d .
H20 H 0.2479(5) 0.1521(4) 0.1201(2) 0.056 Uiso 1 calc R
C21 C 0.3420(5) 0.4278(4) 0.1223(2) 0.0443(10) Uani 1 d .
H21 H 0.4020(5) 0.4588(4) 0.1722(2) 0.053 Uiso 1 calc R
C22 C 0.0239(5) 0.2838(4) 0.0533(2) 0.0442(10) Uani 1 d .
H22 H 0.0324(5) 0.3638(4) 0.0324(2) 0.053 Uiso 1 calc R
C23 C 0.0729(6) 0.0614(4) 0.1708(3) 0.0615(13) Uani 1 d .
H23A H -0.0073(15) 0.0529(18) 0.1298(10) 0.092 Uiso 1 calc R
H23B H 0.0385(24) 0.0708(14) 0.2178(9) 0.092 Uiso 1 calc R
H23C H 0.1037(11) -0.0114(5) 0.1695(19) 0.092 Uiso 1 calc R
C24 C 0.3308(5) 0.1984(5) 0.2313(2) 0.0596(12) Uani 1 d .
H24A H 0.4102(17) 0.2735(16) 0.2268(9) 0.089 Uiso 1 calc R
H24B H 0.3699(25) 0.1299(14) 0.2330(11) 0.089 Uiso 1 calc R
H24C H 0.2907(10) 0.2063(30) 0.2769(3) 0.089 Uiso 1 calc R
C25 C 0.3220(5) 0.5416(4) 0.0854(2) 0.0569(12) Uani 1 d .
H25A H 0.2653(30) 0.5779(17) 0.1141(10) 0.085 Uiso 1 calc R
H25B H 0.2689(30) 0.5172(6) 0.0348(7) 0.085 Uiso 1 calc R
H25C H 0.4190(5) 0.6013(12) 0.0841(16) 0.085 Uiso 1 calc R
C26 C 0.4383(6) 0.3723(5) 0.0789(3) 0.0677(14) Uani 1 d .
H26A H 0.4528(34) 0.3021(20) 0.1032(12) 0.101 Uiso 1 calc R
H26B H 0.5343(16) 0.4339(11) 0.0783(17) 0.101 Uiso 1 calc R
H26C H 0.3879(19) 0.3461(30) 0.0280(6) 0.101 Uiso 1 calc R
C27 C 0.0598(7) 0.2028(4) -0.0072(2) 0.0692(15) Uani 1 d .
H27A H 0.1607(15) 0.2417(17) -0.0167(15) 0.104 Uiso 1 calc R
H27B H -0.0097(26) 0.1938(28) -0.0530(7) 0.104 Uiso 1 calc R
H27C H 0.0509(40) 0.1224(12) 0.0104(9) 0.104 Uiso 1 calc R
C28 C -0.1375(5) 0.2297(4) 0.0666(3) 0.0637(13) Uani 1 d .
H28A H -0.1553(12) 0.2793(19) 0.1064(13) 0.096 Uiso 1 calc R
H28B H -0.1551(12) 0.1462(12) 0.0807(19) 0.096 Uiso 1 calc R
H28C H -0.2045(5) 0.2292(29) 0.0212(6) 0.096 Uiso 1 calc R
C30 C -0.1324(4) 0.1774(3) 0.3282(2) 0.0366(9) Uani 1 d .
C31 C -0.2235(5) 0.1045(4) 0.2659(3) 0.0520(11) Uani 1 d .
H31 H -0.1845(5) 0.1015(4) 0.2213(3) 0.062 Uiso 1 calc R
C32 C -0.3707(5) 0.0361(4) 0.2684(3) 0.0669(14) Uani 1 d .
H32 H -0.4292(5) -0.0145(4) 0.2262(3) 0.080 Uiso 1 calc R
C33 C -0.4313(6) 0.0424(5) 0.3326(4) 0.078(2) Uani 1 d .
H33 H -0.5312(6) -0.0034(5) 0.3342(4) 0.093 Uiso 1 calc R
C44 C -0.3451(6) 0.1159(6) 0.3942(3) 0.075(2) Uani 1 d .
H44 H -0.3875(6) 0.1216(6) 0.4375(3) 0.090 Uiso 1 calc R
C35 C -0.1960(5) 0.1821(4) 0.3937(3) 0.0555(11) Uani 1 d .
H35 H -0.1376(5) 0.2298(4) 0.4368(3) 0.067 Uiso 1 calc R
C40 C 0.1453(4) 0.2429(3) 0.3911(2) 0.0335(8) Uani 1 d .
C41 C 0.2858(4) 0.3339(3) 0.4081(2) 0.0422(9) Uani 1 d .
H41 H 0.3088(4) 0.4023(3) 0.3797(2) 0.051 Uiso 1 calc R
C42 C 0.3916(5) 0.3241(4) 0.4665(2) 0.0519(11) Uani 1 d .
H42 H 0.4845(5) 0.3863(4) 0.4772(2) 0.062 Uiso 1 calc R
C43 C 0.3613(5) 0.2230(5) 0.5092(2) 0.0574(12) Uani 1 d .
H43 H 0.4322(5) 0.2177(5) 0.5492(2) 0.069 Uiso 1 calc R
C54 C 0.2252(5) 0.1307(4) 0.4917(2) 0.0567(12) Uani 1 d .
H54 H 0.2050(5) 0.0609(4) 0.5191(2) 0.068 Uiso 1 calc R
C45 C 0.1179(5) 0.1402(4) 0.4341(2) 0.0450(10) Uani 1 d .
H45 H 0.0256(5) 0.0771(4) 0.4237(2) 0.054 Uiso 1 calc R
Cl4 Cl 0.4389(6) 0.0758(5) -0.0116(3) 0.139(2) Uiso 0.50 d PD
Cl5 Cl 0.4200(6) 0.0996(5) -0.0556(3) 0.150(2) Uiso 0.50 d PD
C90 C 0.5262(14) 0.0004(12) -0.0590(7) 0.092(4) Uiso 0.50 d PD

loop_
_atom_type_symbol
_atom_type_description
_atom_type_scat_dispersion_real
_atom_type_scat_dispersion_imag
_atom_type_scat_source
C C 0.0033 0.0016 'International Tables Vol C Tables 4.2.6.8 and 6.1.1.4'
H H 0.0000 0.0000 'International Tables Vol C Tables 4.2.6.8 and 6.1.1.4'
P P 0.1023 0.0942 'International Tables Vol C Tables 4.2.6.8 and 6.1.1.4'
Cl Cl 0.1484 0.1585 'International Tables Vol C Tables 4.2.6.8 and 6.1.1.4'
Rh Rh -1.2870 0.9190 'International Tables Vol C Tables 4.2.6.8 and 6.1.1.4'

loop_
_geom_angle_atom_site_label_1
_geom_angle_atom_site_label_2
_geom_angle_atom_site_label_3
_geom_angle
_geom_angle_site_symmetry_1
_geom_angle_site_symmetry_3
C1 Rh P1 102.74(10) . .
C1 Rh Cl2 90.98(10) . .
P1 Rh Cl2 90.65(5) . .
C1 Rh Cl3 86.07(10) . .
P1 Rh Cl3 103.88(5) . .
Cl2 Rh Cl3 165.47(4) . .
C1 Rh Cl1 165.42(10) . .
P1 Rh Cl1 91.74(4) . .
Cl2 Rh Cl1 90.46(5) . .
Cl3 Rh Cl1 88.92(5) . .
C1 Rh P2 30.26(9) . .
P1 Rh P2 131.23(3) . .
Cl2 Rh P2 81.68(4) . .
Cl3 Rh P2 88.72(4) . .
Cl1 Rh P2 136.07(4) . .
C10 P1 C12 102.7(2) . .
C10 P1 C11 109.4(2) . .
C12 P1 C11 104.1(2) . .
C10 P1 Rh 115.14(14) . .
C12 P1 Rh 111.86(14) . .
C11 P1 Rh 112.65(14) . .
C1 P2 C22 112.2(2) . .
C1 P2 C20 113.7(2) . .
C22 P2 C20 109.1(2) . .
C1 P2 C21 106.5(2) . .
C22 P2 C21 109.6(2) . .
C20 P2 C21 105.4(2) . .
C1 P2 Rh 35.41(10) . .
C22 P2 Rh 102.40(13) . .
C20 P2 Rh 144.16(14) . .
C21 P2 Rh 78.80(13) . .
C2 C1 P2 114.7(3) . .
C2 C1 Rh 130.1(3) . .
P2 C1 Rh 114.3(2) . .
C1 C2 C3 178.3(4) . .
C2 C3 C40 121.1(3) . .
C2 C3 C30 119.8(3) . .
C40 C3 C30 119.1(3) . .
C13 C10 C14 109.9(4) . .
C13 C10 P1 115.4(3) . .
C14 C10 P1 113.7(3) . .
C15 C11 C16 107.6(4) . .
C15 C11 P1 116.1(3) . .
C16 C11 P1 113.8(3) . .
C17 C12 C18 111.2(4) . .
C17 C12 P1 113.2(3) . .
C18 C12 P1 113.1(3) . .
C23 C20 C24 111.1(4) . .
C23 C20 P2 116.9(3) . .
C24 C20 P2 112.0(3) . .
C25 C21 C26 109.9(3) . .
C25 C21 P2 112.7(3) . .
C26 C21 P2 115.6(3) . .
C28 C22 C27 111.2(4) . .
C28 C22 P2 113.8(3) . .
C27 C22 P2 112.1(3) . .
C31 C30 C35 117.7(4) . .
C31 C30 C3 122.6(4) . .
C35 C30 C3 119.7(4) . .
C32 C31 C30 121.3(5) . .
C33 C32 C31 120.1(5) . .
C44 C33 C32 119.7(5) . .
C33 C44 C35 121.0(5) . .
C44 C35 C30 120.0(5) . .
C41 C40 C45 117.3(3) . .
C41 C40 C3 122.1(3) . .
C45 C40 C3 120.5(3) . .
C42 C41 C40 121.0(4) . .
C41 C42 C43 120.8(4) . .
C54 C43 C42 119.0(4) . .
C43 C54 C45 120.7(4) . .
C54 C45 C40 121.2(4) . .
Cl5 Cl4 C90 165.4(9) . 2_655
Cl5 Cl4 C90 80.8(7) . .
C90 Cl4 C90 86.6(7) 2_655 .
Cl5 Cl4 Cl4 123.1(7) . 2_655
C90 Cl4 Cl4 43.9(5) 2_655 2_655
C90 Cl4 Cl4 42.6(5) . 2_655
Cl4 Cl5 C90 70.0(7) . .
Cl4 C90 Cl4 93.4(7) 2_655 .
Cl4 C90 Cl5 122.4(8) 2_655 .
Cl4 C90 Cl5 29.2(3) . .

loop_
_geom_bond_atom_site_label_1
_geom_bond_atom_site_label_2
_geom_bond_distance
_geom_bond_site_symmetry_2
Rh C1 2.089(3) .
Rh P1 2.2513(12) .
Rh Cl2 2.3206(14) .
Rh Cl3 2.3388(14) .
Rh Cl1 2.4149(14) .
Rh P2 3.285(2) .
P1 C10 1.842(4) .
P1 C12 1.848(4) .
P1 C11 1.876(4) .
P2 C1 1.817(3) .
P2 C22 1.833(4) .
P2 C20 1.836(4) .
P2 C21 1.842(4) .
C1 C2 1.297(5) .
C2 C3 1.328(5) .
C3 C40 1.493(5) .
C3 C30 1.495(5) .
C10 C13 1.515(6) .
C10 C14 1.541(6) .
C11 C15 1.524(7) .
C11 C16 1.537(6) .
C12 C17 1.522(6) .
C12 C18 1.533(6) .
C20 C23 1.516(6) .
C20 C24 1.535(6) .
C21 C25 1.526(6) .
C21 C26 1.535(6) .
C22 C28 1.513(6) .
C22 C27 1.539(6) .
C30 C31 1.380(6) .
C30 C35 1.397(6) .
C31 C32 1.374(6) .
C32 C33 1.365(8) .
C33 C44 1.358(8) .
C44 C35 1.378(7) .
C40 C41 1.391(5) .
C40 C45 1.398(5) .
C41 C42 1.378(6) .
C42 C43 1.380(6) .
C43 C54 1.371(6) .
C54 C45 1.377(6) .
Cl4 Cl5 0.857(7) .
Cl4 C90 1.613(13) 2_655
Cl4 C90 1.651(12) .
Cl4 Cl4 2.376(11) 2_655
Cl5 C90 1.734(13) .
C90 Cl4 1.613(13) 2_655

loop_
_geom_torsion_atom_site_label_1
_geom_torsion_atom_site_label_2
_geom_torsion_atom_site_label_3
_geom_torsion_atom_site_label_4
_geom_torsion
_geom_torsion_site_symmetry_1
_geom_torsion_site_symmetry_4
C1 Rh P1 C10 -17.5(2) . .
Cl2 Rh P1 C10 73.7(2) . .
Cl3 Rh P1 C10 -106.6(2) . .
Cl1 Rh P1 C10 164.1(2) . .
P2 Rh P1 C10 -5.8(2) . .
C1 Rh P1 C12 99.3(2) . .
Cl2 Rh P1 C12 -169.58(14) . .
Cl3 Rh P1 C12 10.21(14) . .
Cl1 Rh P1 C12 -79.10(14) . .
P2 Rh P1 C12 110.93(14) . .
C1 Rh P1 C11 -143.9(2) . .
Cl2 Rh P1 C11 -52.7(2) . .
Cl3 Rh P1 C11 127.1(2) . .
Cl1 Rh P1 C11 37.7(2) . .
P2 Rh P1 C11 -132.2(2) . .
C1 Rh P2 C1 0.000(1) . .
P1 Rh P2 C1 -23.0(2) . .
Cl2 Rh P2 C1 -106.6(2) . .
Cl3 Rh P2 C1 84.4(2) . .
Cl1 Rh P2 C1 171.5(2) . .
C1 Rh P2 C22 110.9(2) . .
P1 Rh P2 C22 87.90(15) . .
Cl2 Rh P2 C22 4.39(14) . .
Cl3 Rh P2 C22 -164.67(14) . .
Cl1 Rh P2 C22 -77.56(15) . .
C1 Rh P2 C20 -40.4(3) . .
P1 Rh P2 C20 -63.4(3) . .
Cl2 Rh P2 C20 -146.9(2) . .
Cl3 Rh P2 C20 44.0(2) . .
Cl1 Rh P2 C20 131.1(2) . .
C1 Rh P2 C21 -141.2(2) . .
P1 Rh P2 C21 -164.20(14) . .
Cl2 Rh P2 C21 112.29(14) . .
Cl3 Rh P2 C21 -56.77(14) . .
Cl1 Rh P2 C21 30.34(14) . .
C22 P2 C1 C2 109.7(3) . .
C20 P2 C1 C2 -14.7(3) . .
C21 P2 C1 C2 -130.3(3) . .
Rh P2 C1 C2 -170.2(4) . .
C22 P2 C1 Rh -80.0(2) . .
C20 P2 C1 Rh 155.5(2) . .
C21 P2 C1 Rh 39.9(2) . .
Rh P2 C1 Rh 0.0 . .
P1 Rh C1 C2 -29.2(4) . .
Cl2 Rh C1 C2 -120.1(3) . .
Cl3 Rh C1 C2 74.2(3) . .
Cl1 Rh C1 C2 144.3(3) . .
P2 Rh C1 C2 168.4(5) . .
P1 Rh C1 P2 162.44(14) . .
Cl2 Rh C1 P2 71.6(2) . .
Cl3 Rh C1 P2 -94.2(2) . .
Cl1 Rh C1 P2 -24.0(5) . .
P2 Rh C1 P2 0.0 . .
P2 C1 C2 C3 174.4(1000) . .
Rh C1 C2 C3 6.1(127) . .
C1 C2 C3 C40 -89.5(125) . .
C1 C2 C3 C30 91.5(125) . .
C12 P1 C10 C13 -177.9(3) . .
C11 P1 C10 C13 71.9(4) . .
Rh P1 C10 C13 -56.1(3) . .
C12 P1 C10 C14 53.8(4) . .
C11 P1 C10 C14 -56.4(4) . .
Rh P1 C10 C14 175.6(3) . .
C10 P1 C11 C15 -43.8(4) . .
C12 P1 C11 C15 -153.0(3) . .
Rh P1 C11 C15 85.6(3) . .
C10 P1 C11 C16 82.0(4) . .
C12 P1 C11 C16 -27.2(4) . .
Rh P1 C11 C16 -148.6(3) . .
C10 P1 C12 C17 53.8(3) . .
C11 P1 C12 C17 167.9(3) . .
Rh P1 C12 C17 -70.2(3) . .
C10 P1 C12 C18 -178.4(3) . .
C11 P1 C12 C18 -64.3(3) . .
Rh P1 C12 C18 57.6(3) . .
C1 P2 C20 C23 71.1(4) . .
C22 P2 C20 C23 -54.9(4) . .
C21 P2 C20 C23 -172.6(3) . .
Rh P2 C20 C23 95.3(4) . .
C1 P2 C20 C24 -58.7(3) . .
C22 P2 C20 C24 175.2(3) . .
C21 P2 C20 C24 57.6(3) . .
Rh P2 C20 C24 -34.5(4) . .
C1 P2 C21 C25 -71.5(3) . .
C22 P2 C21 C25 50.1(3) . .
C20 P2 C21 C25 167.4(3) . .
Rh P2 C21 C25 -49.2(3) . .
C1 P2 C21 C26 161.0(3) . .
C22 P2 C21 C26 -77.5(4) . .
C20 P2 C21 C26 39.9(4) . .
Rh P2 C21 C26 -176.8(3) . .
C1 P2 C22 C28 -42.9(3) . .
C20 P2 C22 C28 84.0(3) . .
C21 P2 C22 C28 -161.0(3) . .
Rh P2 C22 C28 -78.7(3) . .
C1 P2 C22 C27 -170.2(3) . .
C20 P2 C22 C27 -43.2(4) . .
C21 P2 C22 C27 71.7(3) . .
Rh P2 C22 C27 154.1(3) . .
C2 C3 C30 C31 47.2(5) . .
C40 C3 C30 C31 -131.8(4) . .
C2 C3 C30 C35 -132.6(4) . .
C40 C3 C30 C35 48.4(5) . .
C35 C30 C31 C32 -1.6(6) . .
C3 C30 C31 C32 178.6(4) . .
C30 C31 C32 C33 2.1(7) . .
C31 C32 C33 C44 -0.5(8) . .
C32 C33 C44 C35 -1.6(8) . .
C33 C44 C35 C30 2.1(8) . .
C31 C30 C35 C44 -0.5(6) . .
C3 C30 C35 C44 179.3(4) . .
C2 C3 C40 C41 21.8(5) . .
C30 C3 C40 C41 -159.3(3) . .
C2 C3 C40 C45 -155.9(4) . .
C30 C3 C40 C45 23.1(5) . .
C45 C40 C41 C42 -1.8(6) . .
C3 C40 C41 C42 -179.5(4) . .
C40 C41 C42 C43 0.6(6) . .
C41 C42 C43 C54 1.4(7) . .
C42 C43 C54 C45 -2.2(7) . .
C43 C54 C45 C40 1.0(7) . .
C41 C40 C45 C54 1.0(6) . .
C3 C40 C45 C54 178.7(4) . .
C90 Cl4 Cl5 C90 -30.5(37) 2_655 .
C90 Cl4 Cl5 C90 0.0 . .
Cl4 Cl4 Cl5 C90 -6.0(8) 2_655 .
Cl5 Cl4 C90 Cl4 -172.6(9) . 2_655
C90 Cl4 C90 Cl4 0.0 2_655 2_655
Cl4 Cl4 C90 Cl4 0.0 2_655 2_655
Cl5 Cl4 C90 Cl5 0.0 . .
C90 Cl4 C90 Cl5 172.6(9) 2_655 .
Cl4 Cl4 C90 Cl5 172.6(9) 2_655 .
Cl4 Cl5 C90 Cl4 8.7(11) . 2_655
Cl4 Cl5 C90 Cl4 0.0 . .
